data_4034295
loop_
_publ_author_name
'Gao, Wen-Chao'
'Cheng, Yu-Fei'
'Chang, Hong-Hong'
'Li, Xing'
'Wei, Wen-Long'
'Yang, Peng'

_publ_section_title
;
 Synthesis of 4-Sulfenyl Isoxazoles through AlCl<sub>3</sub>-Mediated
 Electrophilic Cyclization and Sulfenylation of 2-Alkyn-1-one
 O-Methyloximes.
;
_journal_issue 7
_journal_name_full 'The Journal of organic chemistry'
_journal_page_first 4312
_journal_page_last 4317
_journal_paper_doi 10.1021/acs.joc.9b00256
_journal_volume 84
_journal_year 2019
_chemical_formula_moiety 'C22 H16 Cl N O S'
_chemical_formula_sum 'C22 H16 Cl N O S'
_chemical_formula_weight 377.87
_space_group_crystal_system triclinic
_space_group_IT_number 2
_space_group_name_Hall '-P 1'
_space_group_name_H-M_alt 'P -1'
_atom_sites_solution_hydrogens geom
_atom_sites_solution_primary dual
_audit_creation_date 2019-01-14
_audit_creation_method
;
Olex2 1.2
(compiled 2018.05.29 svn.r3508 for OlexSys, GUI svn.r5506)
;
_cell_angle_alpha 88.317(2)
_cell_angle_beta 81.705(2)
_cell_angle_gamma 85.227(2)
_cell_formula_units_Z 2
_cell_length_a 6.0840(3)
_cell_length_b 7.6921(4)
_cell_length_c 19.8288(10)
_cell_measurement_reflns_used 9919
_cell_measurement_temperature 298(2)
_cell_measurement_theta_max 33.29
_cell_measurement_theta_min 3.12
_cell_volume 914.93(8)
_computing_cell_refinement 'SAINT v8.37A (Bruker, 2015)'
_computing_data_reduction 'SAINT v8.37A (Bruker, 2015)'
_computing_molecular_graphics 'Olex2 (Dolomanov et al., 2009)'
_computing_publication_material 'Olex2 (Dolomanov et al., 2009)'
_computing_structure_refinement 'XL (Sheldrick, 2008)'
_computing_structure_solution 'XT (Sheldrick, 2015)'
_diffrn_ambient_temperature 297.96
_diffrn_measured_fraction_theta_full 0.990
_diffrn_measured_fraction_theta_max 0.990
_diffrn_measurement_device_type 'Bruker APEX-II CCD'
_diffrn_measurement_method '\f and \w scans'
_diffrn_radiation_type MoK\a
_diffrn_radiation_wavelength 0.71073
_diffrn_reflns_av_R_equivalents 0.0250
_diffrn_reflns_av_unetI/netI 0.0176
_diffrn_reflns_Laue_measured_fraction_full 0.990
_diffrn_reflns_Laue_measured_fraction_max 0.990
_diffrn_reflns_limit_h_max 7
_diffrn_reflns_limit_h_min -7
_diffrn_reflns_limit_k_max 9
_diffrn_reflns_limit_k_min -9
_diffrn_reflns_limit_l_max 23
_diffrn_reflns_limit_l_min -23
_diffrn_reflns_number 18235
_diffrn_reflns_point_group_measured_fraction_full 0.990
_diffrn_reflns_point_group_measured_fraction_max 0.990
_diffrn_reflns_theta_full 25.010
_diffrn_reflns_theta_max 25.010
_diffrn_reflns_theta_min 3.115
_diffrn_standards_number 0
_exptl_absorpt_coefficient_mu 0.333
_exptl_absorpt_correction_T_max 0.7470
_exptl_absorpt_correction_T_min 0.6711
_exptl_absorpt_correction_type multi-scan
_exptl_absorpt_process_details
;
SADABS-2016/2 (Bruker,2016/2) was used for absorption correction.
wR2(int) was 0.0658 before and 0.0470 after correction.
The Ratio of minimum to maximum transmission is 0.8984.
The \l/2 correction factor is Not present.
;
_exptl_crystal_colour yellow
_exptl_crystal_density_diffrn 1.372
_exptl_crystal_description block
_exptl_crystal_F_000 392
_refine_diff_density_max 0.186
_refine_diff_density_min -0.249
_refine_diff_density_rms 0.036
_refine_ls_extinction_method none
_refine_ls_goodness_of_fit_ref 1.060
_refine_ls_hydrogen_treatment constr
_refine_ls_matrix_type full
_refine_ls_number_parameters 236
_refine_ls_number_reflns 3193
_refine_ls_number_restraints 0
_refine_ls_restrained_S_all 1.060
_refine_ls_R_factor_all 0.0421
_refine_ls_R_factor_gt 0.0365
_refine_ls_shift/su_max 0.000
_refine_ls_shift/su_mean 0.000
_refine_ls_structure_factor_coef Fsqd
_refine_ls_weighting_details 'w=1/[\s^2^(Fo^2^)+(0.0440P)^2^+0.4006P] where P=(Fo^2^+2Fc^2^)/3'
_refine_ls_weighting_scheme calc
_refine_ls_wR_factor_gt 0.0935
_refine_ls_wR_factor_ref 0.0990
_reflns_Friedel_coverage 0.000
_reflns_number_gt 2836
_reflns_number_total 3193
_reflns_threshold_expression 'I > 2\s(I)'
_cod_data_source_file jo9b00256_si_002.cif
_cod_data_source_block mo_190110d_0m
_cod_database_code 4034295
_shelx_shelxl_version_number 2014/7
_shelx_space_group_comment
;
The symmetry employed for this shelxl refinement is uniquely defined
by the following loop, which should always be used as a source of
symmetry information in preference to the above space-group names.
They are only intended as comments.
;
_exptl_absorpt_special_details SADABS
_olex2_refinement_description
;
1. Fixed Uiso
 At 1.2 times of:
  All C(H) groups
 At 1.5 times of:
  All C(H,H,H) groups
2.a Aromatic/amide H refined with riding coordinates:
 C00B(H00B), C00C(H00C), C00E(H00E), C00F(H00F), C00H(H00H), C00I(H00I),
 C00J(H00J), C00K(H00K), C00L(H00L), C00M(H00M), C00N(H00N), C00O(H00O),
 C00P(H00P)
2.b Idealised Me refined as rotating group:
 C00Q(H00A,H00D,H00G)
;
_olex2_submission_special_instructions 'No special instructions were received'

loop_
_space_group_symop_operation_xyz
'x, y, z'
'-x, -y, -z'

loop_
_atom_site_label
_atom_site_type_symbol
_atom_site_fract_x
_atom_site_fract_y
_atom_site_fract_z
_atom_site_U_iso_or_equiv
_atom_site_adp_type
_atom_site_occupancy
_atom_site_site_symmetry_order
_atom_site_calc_flag
_atom_site_refinement_flags_posn
S01 S 0.93802(8) 0.44073(6) 0.24475(2) 0.04393(16) Uani 1 1 d .
Cl02 Cl 0.15676(11) 0.17095(9) 0.02753(3) 0.0751(2) Uani 1 1 d .
O003 O 0.6590(2) 0.81728(17) 0.14060(7) 0.0508(3) Uani 1 1 d .
N004 N 0.7899(3) 0.9162(2) 0.17597(8) 0.0514(4) Uani 1 1 d .
C005 C 0.8240(3) 0.6319(2) 0.20820(8) 0.0383(4) Uani 1 1 d .
C006 C 0.7468(3) 0.4053(2) 0.31941(9) 0.0366(4) Uani 1 1 d .
C007 C 0.8854(3) 0.8050(2) 0.21603(9) 0.0411(4) Uani 1 1 d .
C008 C 0.5555(3) 0.5299(2) 0.12784(8) 0.0418(4) Uani 1 1 d .
C009 C 1.0364(3) 0.8660(2) 0.26021(9) 0.0435(4) Uani 1 1 d .
C00A C 0.6830(3) 0.6477(2) 0.16029(8) 0.0409(4) Uani 1 1 d .
C00B C 0.3699(3) 0.5954(3) 0.09824(10) 0.0510(5) Uani 1 1 d .
H00B H 0.3286 0.7146 0.0992 0.061 Uiso 1 1 calc R
C00C C 0.6826(4) 0.2531(3) 0.42701(10) 0.0523(5) Uani 1 1 d .
H00C H 0.7361 0.1770 0.4593 0.063 Uiso 1 1 calc R
C00D C 0.4651(4) 0.3239(2) 0.43891(10) 0.0495(5) Uani 1 1 d .
C00E C 0.8231(3) 0.2922(2) 0.36851(10) 0.0472(4) Uani 1 1 d .
H00E H 0.9692 0.2428 0.3619 0.057 Uiso 1 1 calc R
C00F C 0.5287(3) 0.4766(2) 0.33029(10) 0.0461(4) Uani 1 1 d .
H00F H 0.4745 0.5520 0.2979 0.055 Uiso 1 1 calc R
C00G C 0.3110(3) 0.3102(3) 0.06568(9) 0.0498(5) Uani 1 1 d .
C00H C 0.2479(3) 0.4863(3) 0.06783(10) 0.0554(5) Uani 1 1 d .
H00H H 0.1234 0.5309 0.0488 0.066 Uiso 1 1 calc R
C00I C 0.3912(3) 0.4357(3) 0.38942(11) 0.0520(5) Uani 1 1 d .
H00I H 0.2449 0.4846 0.3962 0.062 Uiso 1 1 calc R
C00J C 1.0255(3) 0.8094(3) 0.32756(10) 0.0518(5) Uani 1 1 d .
H00J H 0.9201 0.7332 0.3455 0.062 Uiso 1 1 calc R
C00K C 0.6154(3) 0.3516(3) 0.12451(10) 0.0502(5) Uani 1 1 d .
H00K H 0.7390 0.3055 0.1436 0.060 Uiso 1 1 calc R
C00L C 1.1923(4) 0.9826(3) 0.23478(12) 0.0588(5) Uani 1 1 d .
H00L H 1.1982 1.0240 0.1901 0.071 Uiso 1 1 calc R
C00M C 0.4945(4) 0.2424(3) 0.09342(10) 0.0539(5) Uani 1 1 d .
H00M H 0.5368 0.1234 0.0912 0.065 Uiso 1 1 calc R
C00N C 1.1704(4) 0.8655(3) 0.36798(13) 0.0643(6) Uani 1 1 d .
H00N H 1.1613 0.8284 0.4133 0.077 Uiso 1 1 calc R
C00O C 1.3370(4) 1.0367(3) 0.27515(15) 0.0726(7) Uani 1 1 d .
H00O H 1.4411 1.1143 0.2577 0.087 Uiso 1 1 calc R
C00P C 1.3292(4) 0.9766(3) 0.34148(15) 0.0709(7) Uani 1 1 d .
H00P H 1.4307 1.0108 0.3684 0.085 Uiso 1 1 calc R
C00Q C 0.3102(5) 0.2782(3) 0.50251(12) 0.0723(7) Uani 1 1 d .
H00A H 0.2295 0.1812 0.4936 0.108 Uiso 1 1 calc GR
H00D H 0.2070 0.3768 0.5155 0.108 Uiso 1 1 calc GR
H00G H 0.3957 0.2475 0.5388 0.108 Uiso 1 1 calc GR

loop_
_atom_site_aniso_label
_atom_site_aniso_U_11
_atom_site_aniso_U_22
_atom_site_aniso_U_33
_atom_site_aniso_U_23
_atom_site_aniso_U_13
_atom_site_aniso_U_12
S01 0.0445(3) 0.0401(3) 0.0443(3) 0.00634(18) -0.00550(19) 0.01020(19)
Cl02 0.0758(4) 0.0884(5) 0.0662(4) -0.0095(3) -0.0188(3) -0.0187(3)
O003 0.0638(9) 0.0411(7) 0.0465(7) 0.0128(6) -0.0117(6) 0.0041(6)
N004 0.0609(10) 0.0410(9) 0.0511(9) 0.0085(7) -0.0075(8) -0.0005(7)
C005 0.0392(9) 0.0370(9) 0.0357(9) 0.0060(7) -0.0006(7) 0.0047(7)
C006 0.0423(9) 0.0286(8) 0.0403(9) 0.0019(7) -0.0116(7) -0.0027(7)
C007 0.0415(9) 0.0382(9) 0.0394(9) 0.0055(7) 0.0037(7) 0.0030(7)
C008 0.0438(10) 0.0469(10) 0.0316(9) 0.0074(7) -0.0010(7) 0.0042(8)
C009 0.0420(10) 0.0348(9) 0.0500(10) -0.0015(8) 0.0024(8) 0.0028(7)
C00A 0.0455(10) 0.0375(9) 0.0356(9) 0.0075(7) 0.0011(7) 0.0058(7)
C00B 0.0531(11) 0.0522(11) 0.0451(10) 0.0019(9) -0.0088(9) 0.0122(9)
C00C 0.0669(13) 0.0447(11) 0.0492(11) 0.0146(9) -0.0212(10) -0.0102(9)
C00D 0.0631(13) 0.0388(10) 0.0478(11) 0.0014(8) -0.0048(9) -0.0176(9)
C00E 0.0480(11) 0.0424(10) 0.0525(11) 0.0097(8) -0.0165(9) 0.0015(8)
C00F 0.0456(10) 0.0410(10) 0.0509(11) 0.0112(8) -0.0098(8) 0.0018(8)
C00G 0.0513(11) 0.0623(13) 0.0352(9) 0.0019(8) -0.0023(8) -0.0085(9)
C00H 0.0501(11) 0.0703(14) 0.0447(11) 0.0009(10) -0.0123(9) 0.0093(10)
C00I 0.0446(11) 0.0449(11) 0.0641(13) 0.0055(9) -0.0022(9) -0.0027(8)
C00J 0.0566(12) 0.0438(11) 0.0554(12) 0.0041(9) -0.0100(9) -0.0050(9)
C00K 0.0524(11) 0.0470(11) 0.0514(11) 0.0087(9) -0.0149(9) 0.0043(9)
C00L 0.0609(13) 0.0461(11) 0.0642(13) -0.0063(10) 0.0125(10) -0.0084(10)
C00M 0.0628(13) 0.0455(11) 0.0530(11) 0.0076(9) -0.0106(10) -0.0016(9)
C00N 0.0784(15) 0.0478(12) 0.0707(14) -0.0061(10) -0.0277(12) 0.0025(11)
C00O 0.0574(14) 0.0546(14) 0.102(2) -0.0238(13) 0.0120(13) -0.0143(11)
C00P 0.0589(14) 0.0521(13) 0.106(2) -0.0293(13) -0.0255(13) 0.0053(11)
C00Q 0.0859(17) 0.0675(15) 0.0614(14) 0.0077(11) 0.0060(12) -0.0251(13)

loop_
_atom_type_symbol
_atom_type_description
_atom_type_scat_dispersion_real
_atom_type_scat_dispersion_imag
_atom_type_scat_source
C C 0.0033 0.0016 'International Tables Vol C Tables 4.2.6.8 and 6.1.1.4'
H H 0.0000 0.0000 'International Tables Vol C Tables 4.2.6.8 and 6.1.1.4'
Cl Cl 0.1484 0.1585 'International Tables Vol C Tables 4.2.6.8 and 6.1.1.4'
N N 0.0061 0.0033 'International Tables Vol C Tables 4.2.6.8 and 6.1.1.4'
O O 0.0106 0.0060 'International Tables Vol C Tables 4.2.6.8 and 6.1.1.4'
S S 0.1246 0.1234 'International Tables Vol C Tables 4.2.6.8 and 6.1.1.4'

loop_
_geom_angle_atom_site_label_1
_geom_angle_atom_site_label_2
_geom_angle_atom_site_label_3
_geom_angle
C005 S01 C006 103.93(8)
C00A O003 N004 109.50(13)
C007 N004 O003 105.65(14)
C007 C005 S01 126.05(14)
C00A C005 S01 128.51(14)
C00A C005 C007 104.94(15)
C00E C006 S01 116.51(14)
C00F C006 S01 124.58(13)
C00F C006 C00E 118.86(17)
N004 C007 C005 111.23(17)
N004 C007 C009 119.74(16)
C005 C007 C009 129.02(16)
C00B C008 C00A 120.21(17)
C00K C008 C00A 121.64(16)
C00K C008 C00B 118.15(19)
C00J C009 C007 120.84(17)
C00J C009 C00L 119.1(2)
C00L C009 C007 120.09(18)
O003 C00A C005 108.68(16)
O003 C00A C008 115.41(15)
C005 C00A C008 135.91(16)
C00H C00B C008 120.90(19)
C00D C00C C00E 121.77(18)
C00C C00D C00I 117.39(18)
C00C C00D C00Q 121.6(2)
C00I C00D C00Q 120.9(2)
C00C C00E C006 120.16(18)
C006 C00F C00I 119.89(17)
C00H C00G Cl02 119.82(16)
C00M C00G Cl02 119.24(17)
C00M C00G C00H 120.9(2)
C00B C00H C00G 119.50(18)
C00F C00I C00D 121.92(19)
C00N C00J C009 120.2(2)
C00M C00K C008 121.00(18)
C00O C00L C009 120.4(2)
C00G C00M C00K 119.50(19)
C00J C00N C00P 120.2(2)
C00L C00O C00P 120.3(2)
C00O C00P C00N 119.8(2)

loop_
_geom_bond_atom_site_label_1
_geom_bond_atom_site_label_2
_geom_bond_distance
S01 C005 1.7553(16)
S01 C006 1.7754(18)
Cl02 C00G 1.738(2)
O003 N004 1.414(2)
O003 C00A 1.353(2)
N004 C007 1.308(2)
C005 C007 1.432(3)
C005 C00A 1.365(2)
C006 C00E 1.390(2)
C006 C00F 1.383(3)
C007 C009 1.469(3)
C008 C00A 1.460(3)
C008 C00B 1.397(3)
C008 C00K 1.391(3)
C009 C00J 1.387(3)
C009 C00L 1.391(3)
C00B C00H 1.372(3)
C00C C00D 1.379(3)
C00C C00E 1.379(3)
C00D C00I 1.385(3)
C00D C00Q 1.513(3)
C00F C00I 1.383(3)
C00G C00H 1.377(3)
C00G C00M 1.373(3)
C00J C00N 1.376(3)
C00K C00M 1.375(3)
C00L C00O 1.368(3)
C00N C00P 1.380(4)
C00O C00P 1.377(4)
